data_1555550
loop_
_publ_author_name
'Nguyen, Thanh Binh'
'Ermolenko, Ludmila'
'Retailleau, Pascal'
'Al-Mourabit, Ali'

_publ_section_title
;
 Molecular Iodine-Catalyzed Aerobic \a,\b-Diamination of Cyclohexanones
 with 2-Aminopyrimidine and 2-Aminopyridines.
;
_journal_issue 9
_journal_name_full 'Organic letters'
_journal_page_first 2177
_journal_page_last 2179
_journal_paper_doi 10.1021/acs.orglett.6b00823
_journal_volume 18
_journal_year 2016
_chemical_formula_moiety 'C12 H9 F3 N2 O'
_chemical_formula_sum 'C12 H9 F3 N2 O'
_chemical_formula_weight 254.21
_chemical_name_systematic 2-(trifluoromethyl)-7,8,9,9a-tetrahydrobenzo[4,5]imidazo[1,2-a]pyridin-6(5aH)-one
_space_group_crystal_system monoclinic
_space_group_IT_number 14
_space_group_name_Hall '-P 2ybc'
_space_group_name_H-M_alt 'P 1 21/c 1'
_atom_sites_solution_hydrogens mixed
_atom_sites_solution_primary direct
_atom_sites_solution_secondary difmap
_audit_creation_method SHELXL-2014/7
_cell_angle_alpha 90
_cell_angle_beta 104.592(7)
_cell_angle_gamma 90
_cell_formula_units_Z 4
_cell_length_a 9.3458(7)
_cell_length_b 13.3878(10)
_cell_length_c 9.0150(7)
_cell_measurement_reflns_used 12009
_cell_measurement_temperature 293(2)
_cell_measurement_theta_max 27.5
_cell_measurement_theta_min 3.2
_cell_volume 1091.57(15)
_computing_cell_refinement
;
CrystalClear-SM Expert 2.1 b45 (Rigaku, 2015)
;
_computing_data_collection
;
CrystalClear-SM Expert 2.1 b45 (Rigaku, 2015)
;
_computing_data_reduction
;
CrystalClear-SM Expert 2.1 b45 (Rigaku, 2015)
;
_computing_structure_refinement 'SHELXL-2014/7 (Sheldrick, 2015)'
_computing_structure_solution 'SHELXT (Sheldrick, 2015)'
_diffrn_ambient_temperature 293(2)
_diffrn_detector PILT
_diffrn_detector_area_resol_mean 5.8140
_diffrn_measured_fraction_theta_full 0.989
_diffrn_measured_fraction_theta_max 0.991
_diffrn_measurement_device
;
AFC12 (Right): Kappa 3 circle
;
_diffrn_measurement_device_type
;
Rigaku Pilatus
;
_diffrn_measurement_method 'profile data from \w-scans'
_diffrn_measurement_specimen_support Fiber
_diffrn_radiation_monochromator Confocal
_diffrn_radiation_type MoK\a
_diffrn_radiation_wavelength 0.71075
_diffrn_reflns_av_R_equivalents 0.0288
_diffrn_reflns_av_unetI/netI 0.0212
_diffrn_reflns_Laue_measured_fraction_full 0.989
_diffrn_reflns_Laue_measured_fraction_max 0.991
_diffrn_reflns_limit_h_max 12
_diffrn_reflns_limit_h_min -12
_diffrn_reflns_limit_k_max 17
_diffrn_reflns_limit_k_min -17
_diffrn_reflns_limit_l_max 11
_diffrn_reflns_limit_l_min -11
_diffrn_reflns_number 12009
_diffrn_reflns_point_group_measured_fraction_full 0.989
_diffrn_reflns_point_group_measured_fraction_max 0.991
_diffrn_reflns_theta_full 25.242
_diffrn_reflns_theta_max 27.489
_diffrn_reflns_theta_min 3.837
_diffrn_source MicroMax003_Mo
_exptl_absorpt_coefficient_mu 0.136
_exptl_absorpt_correction_T_max 0.986
_exptl_absorpt_correction_T_min 0.860
_exptl_absorpt_correction_type multi-scan
_exptl_absorpt_process_details 'REQAB (Rigaku, 1998)'
_exptl_crystal_colour colourless
_exptl_crystal_density_diffrn 1.547
_exptl_crystal_description cobblestone
_exptl_crystal_F_000 520
_exptl_crystal_size_max 0.20
_exptl_crystal_size_mid 0.20
_exptl_crystal_size_min 0.10
_refine_diff_density_max 0.291
_refine_diff_density_min -0.257
_refine_diff_density_rms 0.039
_refine_ls_extinction_method none
_refine_ls_goodness_of_fit_ref 1.081
_refine_ls_hydrogen_treatment constr
_refine_ls_matrix_type full
_refine_ls_number_parameters 201
_refine_ls_number_reflns 2479
_refine_ls_number_restraints 66
_refine_ls_restrained_S_all 1.143
_refine_ls_R_factor_all 0.0615
_refine_ls_R_factor_gt 0.0487
_refine_ls_shift/su_max 0.000
_refine_ls_shift/su_mean 0.000
_refine_ls_structure_factor_coef Fsqd
_refine_ls_weighting_details 'w=1/[\s^2^(Fo^2^)+(0.0828P)^2^+0.1798P] where P=(Fo^2^+2Fc^2^)/3'
_refine_ls_weighting_scheme calc
_refine_ls_wR_factor_gt 0.1413
_refine_ls_wR_factor_ref 0.1519
_reflns_Friedel_coverage 0.000
_reflns_number_gt 1899
_reflns_number_total 2481
_reflns_threshold_expression 'I > 2\s(I)'
_cod_data_source_file ol6b00823_si_002.cif
_cod_data_source_block shelx
_cod_original_sg_symbol_H-M 'P 21/c'
_cod_database_code 1555550
_shelx_shelxl_version_number 2014/7
_shelx_space_group_comment
;
The symmetry employed for this shelxl refinement is uniquely defined
by the following loop, which should always be used as a source of
symmetry information in preference to the above space-group names.
They are only intended as comments.
;

loop_
_space_group_symop_operation_xyz
'x, y, z'
'-x, y+1/2, -z+1/2'
'-x, -y, -z'
'x, -y-1/2, z-1/2'

loop_
_atom_site_label
_atom_site_type_symbol
_atom_site_fract_x
_atom_site_fract_y
_atom_site_fract_z
_atom_site_U_iso_or_equiv
_atom_site_adp_type
_atom_site_occupancy
_atom_site_site_symmetry_order
_atom_site_calc_flag
_atom_site_refinement_flags_posn
_atom_site_refinement_flags_adp
_atom_site_refinement_flags_occupancy
_atom_site_disorder_assembly
_atom_site_disorder_group
F1 F 0.9331(2) 0.54660(11) 0.6690(2) 0.1043(8) Uani 0.944(3) 1 d D U P A 1
F2 F 0.9704(2) 0.44657(15) 0.86244(16) 0.1018(7) Uani 0.944(3) 1 d D U P A 1
F3 F 1.11021(16) 0.44470(14) 0.7153(2) 0.0973(6) Uani 0.944(3) 1 d D U P A 1
F1B F 0.8871(16) 0.5123(10) 0.7797(15) 0.079(6) Uani 0.056(3) 1 d D U P A 2
F2B F 1.0793(17) 0.422(2) 0.8272(18) 0.101(8) Uani 0.056(3) 1 d D U P A 2
F3B F 1.0390(19) 0.5073(14) 0.639(3) 0.095(7) Uani 0.056(3) 1 d D U P A 2
O1 O 0.37040(17) 0.13428(10) 0.06626(18) 0.0758(5) Uani 1 1 d . . . . .
N1 N 0.61814(16) 0.17334(10) 0.33760(17) 0.0507(4) Uani 1 1 d . . . . .
N2 N 0.67556(14) 0.33102(9) 0.41728(15) 0.0402(3) Uani 1 1 d . . . . .
C1 C 0.52291(17) 0.24093(11) 0.24840(18) 0.0433(4) Uani 1 1 d . . . . .
C2 C 0.39814(19) 0.21759(13) 0.1183(2) 0.0512(4) Uani 1 1 d . . . . .
C3 C 0.3039(2) 0.30646(16) 0.0538(3) 0.0717(6) Uani 1 1 d . . . . .
H31 H 0.3198 0.3206 -0.0464 0.086 Uiso 0.351(11) 1 calc R U P B 1
H32 H 0.2013 0.2867 0.0378 0.086 Uiso 0.351(11) 1 calc R U P B 1
H33 H 0.2599 0.2941 -0.0541 0.086 Uiso 0.649(11) 1 calc R U P B 2
H34 H 0.2239 0.3108 0.1042 0.086 Uiso 0.649(11) 1 calc R U P B 2
C5 C 0.4748(2) 0.42912(12) 0.2281(2) 0.0551(5) Uani 1 1 d . . . . .
H51 H 0.5270 0.4624 0.1618 0.066 Uiso 0.351(11) 1 calc R U P B 1
H52 H 0.4667 0.4750 0.3089 0.066 Uiso 0.351(11) 1 calc R U P B 1
H53 H 0.5449 0.4815 0.2224 0.066 Uiso 0.649(11) 1 calc R U P B 2
H54 H 0.4128 0.4523 0.2926 0.066 Uiso 0.649(11) 1 calc R U P B 2
C6 C 0.55486(17) 0.33753(11) 0.29437(17) 0.0415(4) Uani 1 1 d . . . . .
C7 C 0.70899(18) 0.22889(11) 0.43933(19) 0.0450(4) Uani 1 1 d . . . . .
C8 C 0.8294(2) 0.20212(13) 0.5633(2) 0.0570(5) Uani 1 1 d . . . . .
H8 H 0.8529 0.1352 0.5839 0.068 Uiso 1 1 calc R U . . .
C9 C 0.9099(2) 0.27414(14) 0.6512(2) 0.0567(5) Uani 1 1 d . . . . .
H9 H 0.9892 0.2567 0.7323 0.068 Uiso 1 1 calc R U . . .
C10 C 0.87397(18) 0.37698(13) 0.62027(19) 0.0493(4) Uani 1 1 d . . . . .
C11 C 0.75727(18) 0.40422(11) 0.50652(19) 0.0453(4) Uani 1 1 d . . . . .
H11 H 0.7326 0.4712 0.4888 0.054 Uiso 1 1 calc R U . . .
C12 C 0.9678(2) 0.45401(16) 0.7160(2) 0.0640(5) Uani 1 1 d D U . . .
C4 C 0.3235(11) 0.3970(5) 0.1377(14) 0.072(3) Uani 0.351(11) 1 d . . P B 1
H4A H 0.2610 0.3936 0.2087 0.086 Uiso 0.351(11) 1 calc R U P B 1
H4B H 0.2845 0.4502 0.0658 0.086 Uiso 0.351(11) 1 calc R U P B 1
C4B C 0.3798(5) 0.4054(2) 0.0682(5) 0.0524(11) Uani 0.649(11) 1 d . . P B 2
H4BA H 0.3055 0.4572 0.0384 0.063 Uiso 0.649(11) 1 calc R U P B 2
H4BB H 0.4419 0.4076 -0.0033 0.063 Uiso 0.649(11) 1 calc R U P B 2

loop_
_atom_site_aniso_label
_atom_site_aniso_U_11
_atom_site_aniso_U_22
_atom_site_aniso_U_33
_atom_site_aniso_U_23
_atom_site_aniso_U_13
_atom_site_aniso_U_12
F1 0.1184(14) 0.0547(8) 0.1037(13) -0.0102(8) -0.0389(10) -0.0158(8)
F2 0.1256(15) 0.1245(15) 0.0491(7) -0.0254(8) 0.0103(8) -0.0467(12)
F3 0.0636(8) 0.1185(14) 0.1003(13) -0.0057(10) 0.0028(7) -0.0287(8)
F1B 0.052(8) 0.081(11) 0.096(13) -0.055(10) 0.001(7) -0.027(6)
F2B 0.085(10) 0.127(18) 0.084(11) 0.015(11) 0.008(8) 0.001(10)
F3B 0.102(13) 0.081(13) 0.103(13) 0.009(10) 0.027(11) -0.003(10)
O1 0.0916(11) 0.0443(7) 0.0754(9) -0.0094(7) -0.0090(8) -0.0166(7)
N1 0.0601(8) 0.0311(7) 0.0550(8) 0.0001(5) 0.0038(6) 0.0025(5)
N2 0.0464(6) 0.0296(6) 0.0409(6) 0.0002(5) 0.0040(5) 0.0026(5)
C1 0.0496(8) 0.0321(7) 0.0452(8) 0.0005(6) 0.0063(6) -0.0007(6)
C2 0.0567(9) 0.0406(8) 0.0515(9) -0.0012(7) 0.0047(7) -0.0078(7)
C3 0.0651(11) 0.0563(11) 0.0744(13) -0.0013(10) -0.0180(10) -0.0007(9)
C5 0.0644(10) 0.0344(8) 0.0547(10) 0.0014(7) -0.0068(8) 0.0064(7)
C6 0.0462(8) 0.0324(7) 0.0416(7) 0.0009(6) 0.0032(6) 0.0013(5)
C7 0.0526(8) 0.0309(7) 0.0485(8) 0.0010(6) 0.0073(7) 0.0046(6)
C8 0.0656(10) 0.0399(8) 0.0580(10) 0.0045(7) 0.0015(8) 0.0140(7)
C9 0.0548(9) 0.0558(10) 0.0503(9) 0.0025(8) -0.0038(7) 0.0106(8)
C10 0.0509(9) 0.0487(9) 0.0440(8) -0.0025(7) 0.0042(7) -0.0009(7)
C11 0.0527(8) 0.0346(7) 0.0443(8) -0.0031(6) 0.0045(6) -0.0016(6)
C12 0.0658(11) 0.0620(12) 0.0528(10) -0.0041(8) -0.0064(8) -0.0113(9)
C4 0.070(4) 0.055(3) 0.073(5) -0.005(3) -0.014(4) 0.020(3)
C4B 0.0587(19) 0.0405(14) 0.0482(19) 0.0052(12) -0.0046(14) 0.0060(12)

loop_
_atom_type_symbol
_atom_type_description
_atom_type_scat_dispersion_real
_atom_type_scat_dispersion_imag
_atom_type_scat_source
C C 0.0033 0.0016 'International Tables Vol C Tables 4.2.6.8 and 6.1.1.4'
H H 0.0000 0.0000 'International Tables Vol C Tables 4.2.6.8 and 6.1.1.4'
F F 0.0171 0.0103 'International Tables Vol C Tables 4.2.6.8 and 6.1.1.4'
N N 0.0061 0.0033 'International Tables Vol C Tables 4.2.6.8 and 6.1.1.4'
O O 0.0106 0.0060 'International Tables Vol C Tables 4.2.6.8 and 6.1.1.4'

loop_
_geom_angle_atom_site_label_1
_geom_angle_atom_site_label_2
_geom_angle_atom_site_label_3
_geom_angle
C7 N1 C1 104.17(13)
C6 N2 C11 130.70(12)
C6 N2 C7 106.53(12)
C11 N2 C7 122.76(13)
C6 C1 N1 112.63(13)
C6 C1 C2 120.89(14)
N1 C1 C2 126.48(14)
O1 C2 C1 123.77(17)
O1 C2 C3 121.99(17)
C1 C2 C3 114.24(14)
C4 C3 C2 119.0(3)
C4B C3 C2 116.66(19)
C4 C3 H31 107.6
C2 C3 H31 107.6
C4 C3 H32 107.6
C2 C3 H32 107.6
H31 C3 H32 107.0
C4B C3 H33 108.1
C2 C3 H33 108.1
C4B C3 H34 108.1
C2 C3 H34 108.1
H33 C3 H34 107.3
C6 C5 C4 107.0(3)
C6 C5 C4B 108.90(17)
C6 C5 H51 110.3
C4 C5 H51 110.3
C6 C5 H52 110.3
C4 C5 H52 110.3
H51 C5 H52 108.6
C6 C5 H53 109.9
C4B C5 H53 109.9
C6 C5 H54 109.9
C4B C5 H54 109.9
H53 C5 H54 108.3
C1 C6 N2 104.91(12)
C1 C6 C5 127.65(14)
N2 C6 C5 127.44(13)
N1 C7 N2 111.76(13)
N1 C7 C8 130.75(15)
N2 C7 C8 117.48(14)
C9 C8 C7 119.77(15)
C9 C8 H8 120.1
C7 C8 H8 120.1
C8 C9 C10 120.32(15)
C8 C9 H9 119.8
C10 C9 H9 119.8
C11 C10 C9 121.05(16)
C11 C10 C12 120.16(16)
C9 C10 C12 118.79(15)
C10 C11 N2 118.56(14)
C10 C11 H11 120.7
N2 C11 H11 120.7
F3B C12 F1B 109.8(10)
F2 C12 F1 109.4(2)
F3B C12 F2B 100.1(13)
F1B C12 F2B 107.1(11)
F2 C12 F3 103.30(18)
F1 C12 F3 104.42(19)
F3B C12 C10 112.3(13)
F1B C12 C10 110.3(7)
F2 C12 C10 112.94(17)
F1 C12 C10 113.83(15)
F2B C12 C10 116.7(15)
F3 C12 C10 112.07(18)
C3 C4 C5 120.7(6)
C3 C4 H4A 107.1
C5 C4 H4A 107.1
C3 C4 H4B 107.1
C5 C4 H4B 107.1
H4A C4 H4B 106.8
C3 C4B C5 114.7(3)
C3 C4B H4BA 108.6
C5 C4B H4BA 108.6
C3 C4B H4BB 108.6
C5 C4B H4BB 108.6
H4BA C4B H4BB 107.6

loop_
_geom_bond_atom_site_label_1
_geom_bond_atom_site_label_2
_geom_bond_distance
F1 C12 1.324(3)
F2 C12 1.318(3)
F3 C12 1.338(3)
F1B C12 1.314(13)
F2B C12 1.324(14)
F3B C12 1.293(14)
O1 C2 1.212(2)
N1 C7 1.313(2)
N1 C1 1.377(2)
N2 C6 1.3705(19)
N2 C11 1.3715(19)
N2 C7 1.4055(18)
C1 C6 1.368(2)
C1 C2 1.464(2)
C2 C3 1.507(3)
C3 C4 1.416(7)
C3 C4B 1.493(4)
C3 H31 0.9700
C3 H32 0.9700
C3 H33 0.9700
C3 H34 0.9700
C5 C6 1.482(2)
C5 C4 1.506(8)
C5 C4B 1.524(4)
C5 H51 0.9700
C5 H52 0.9700
C5 H53 0.9700
C5 H54 0.9700
C7 C8 1.418(2)
C8 C9 1.351(3)
C8 H8 0.9300
C9 C10 1.428(3)
C9 H9 0.9300
C10 C11 1.346(2)
C10 C12 1.482(2)
C11 H11 0.9300
C4 H4A 0.9700
C4 H4B 0.9700
C4B H4BA 0.9700
C4B H4BB 0.9700

loop_
_geom_torsion_atom_site_label_1
_geom_torsion_atom_site_label_2
_geom_torsion_atom_site_label_3
_geom_torsion_atom_site_label_4
_geom_torsion
C7 N1 C1 C6 0.16(19)
C7 N1 C1 C2 -179.21(16)
C6 C1 C2 O1 175.01(18)
N1 C1 C2 O1 -5.7(3)
C6 C1 C2 C3 -5.6(3)
N1 C1 C2 C3 173.68(18)
O1 C2 C3 C4 167.2(8)
C1 C2 C3 C4 -12.1(8)
O1 C2 C3 C4B -151.0(3)
C1 C2 C3 C4B 29.6(4)
N1 C1 C6 N2 0.25(19)
C2 C1 C6 N2 179.66(14)
N1 C1 C6 C5 -178.59(17)
C2 C1 C6 C5 0.8(3)
C11 N2 C6 C1 178.20(16)
C7 N2 C6 C1 -0.52(18)
C11 N2 C6 C5 -3.0(3)
C7 N2 C6 C5 178.31(17)
C4 C5 C6 C1 19.1(7)
C4B C5 C6 C1 -18.1(4)
C4 C5 C6 N2 -159.5(6)
C4B C5 C6 N2 163.3(3)
C1 N1 C7 N2 -0.50(18)
C1 N1 C7 C8 178.86(19)
C6 N2 C7 N1 0.67(19)
C11 N2 C7 N1 -178.17(15)
C6 N2 C7 C8 -178.78(15)
C11 N2 C7 C8 2.4(2)
N1 C7 C8 C9 178.38(19)
N2 C7 C8 C9 -2.3(3)
C7 C8 C9 C10 0.2(3)
C8 C9 C10 C11 2.0(3)
C8 C9 C10 C12 -178.01(19)
C9 C10 C11 N2 -1.9(3)
C12 C10 C11 N2 178.06(16)
C6 N2 C11 C10 -178.80(16)
C7 N2 C11 C10 -0.3(2)
C11 C10 C12 F3B -66.2(6)
C9 C10 C12 F3B 113.8(6)
C11 C10 C12 F1B 56.6(6)
C9 C10 C12 F1B -123.4(6)
C11 C10 C12 F2 119.7(2)
C9 C10 C12 F2 -60.3(3)
C11 C10 C12 F1 -5.9(3)
C9 C10 C12 F1 174.15(19)
C11 C10 C12 F2B 179.0(6)
C9 C10 C12 F2B -1.0(6)
C11 C10 C12 F3 -124.1(2)
C9 C10 C12 F3 55.9(2)
C2 C3 C4 C5 35.9(14)
C6 C5 C4 C3 -36.9(13)
C2 C3 C4B C5 -49.0(5)
C6 C5 C4B C3 40.4(5)
